data_7208744
loop_
_publ_author_name
'Park, Sunhong'
'Lee, Seul-Gi'
'Jung, Jong Hwa'
'Ikeda, Mari'
'Habata, Yoichi'
'Lee, Shim Sun'

_publ_section_title
;
 Macrocycles incorporating isomeric arms: synthesis and crystal structures
 of ligands and their mono-, di- and polynuclear supramolecular complexes
;
_journal_issue 20
_journal_name_full CrystEngComm
_journal_page_first 6515
_journal_paper_doi 10.1039/c2ce25708d
_journal_volume 14
_journal_year 2012
_chemical_formula_sum 'C18 H24 Cl2 Cu N2 O9 S2'
_chemical_formula_weight 610.95
_chemical_name_systematic
;
?
;
_space_group_IT_number 4
_symmetry_cell_setting triclinic
_symmetry_space_group_name_Hall 'P 2yb'
_symmetry_space_group_name_H-M 'P 1 21 1'
_atom_sites_solution_hydrogens geom
_atom_sites_solution_primary direct
_atom_sites_solution_secondary difmap
_audit_creation_method SHELXTL
_cell_angle_alpha 90.00
_cell_angle_beta 93.107(5)
_cell_angle_gamma 90.00
_cell_formula_units_Z 2
_cell_length_a 8.4100(8)
_cell_length_b 9.2205(10)
_cell_length_c 15.1951(17)
_cell_measurement_reflns_used 9867
_cell_measurement_temperature 173(2)
_cell_measurement_theta_max 32.26
_cell_measurement_theta_min 2.43
_cell_volume 1176.6(2)
_computing_cell_refinement 'Bruker SAINT'
_computing_data_collection 'Bruker APEX2'
_computing_data_reduction 'Bruker SAINT'
_computing_molecular_graphics 'Bruker SHELXTL'
_computing_publication_material 'Bruker SHELXTL'
_computing_structure_refinement 'SHELXL-97 (Sheldrick, 1997)'
_computing_structure_solution 'SHELXS-97 (Sheldrick, 1990)'
_diffrn_ambient_temperature 173(2)
_diffrn_measured_fraction_theta_full 0.999
_diffrn_measured_fraction_theta_max 0.999
_diffrn_measurement_device_type 'Bruker APEX-II CCD'
_diffrn_measurement_method '\f and \w scans'
_diffrn_radiation_monochromator graphite
_diffrn_radiation_source 'fine-focus sealed tube'
_diffrn_radiation_type MoK\a
_diffrn_radiation_wavelength 0.71073
_diffrn_reflns_av_R_equivalents 0.0309
_diffrn_reflns_av_sigmaI/netI 0.0423
_diffrn_reflns_limit_h_max 10
_diffrn_reflns_limit_h_min -10
_diffrn_reflns_limit_k_max 11
_diffrn_reflns_limit_k_min -11
_diffrn_reflns_limit_l_max 19
_diffrn_reflns_limit_l_min -17
_diffrn_reflns_number 11690
_diffrn_reflns_theta_full 26.50
_diffrn_reflns_theta_max 26.50
_diffrn_reflns_theta_min 1.34
_diffrn_standards_number 0
_exptl_absorpt_coefficient_mu 1.386
_exptl_absorpt_correction_T_max 0.9092
_exptl_absorpt_correction_T_min 0.7539
_exptl_absorpt_correction_type multi-scan
_exptl_absorpt_process_details SADABS
_exptl_crystal_colour blue
_exptl_crystal_density_diffrn 1.725
_exptl_crystal_density_method 'not measured'
_exptl_crystal_description block
_exptl_crystal_F_000 626
_exptl_crystal_size_max 0.22
_exptl_crystal_size_mid 0.17
_exptl_crystal_size_min 0.07
_refine_diff_density_max 2.161
_refine_diff_density_min -0.456
_refine_diff_density_rms 0.116
_refine_ls_abs_structure_details 'Flack H D (1983), Acta Cryst. A39, 876-881'
_refine_ls_abs_structure_Flack 0.058(16)
_refine_ls_extinction_method none
_refine_ls_goodness_of_fit_ref 1.030
_refine_ls_hydrogen_treatment mixed
_refine_ls_matrix_type full
_refine_ls_number_parameters 315
_refine_ls_number_reflns 4702
_refine_ls_number_restraints 6
_refine_ls_restrained_S_all 1.029
_refine_ls_R_factor_all 0.0533
_refine_ls_R_factor_gt 0.0520
_refine_ls_shift/su_max 0.000
_refine_ls_shift/su_mean 0.000
_refine_ls_structure_factor_coef Fsqd
_refine_ls_weighting_details 'calc w=1/[\s^2^(Fo^2^)+(0.1094P)^2^+0.9449P] where P=(Fo^2^+2Fc^2^)/3'
_refine_ls_weighting_scheme calc
_refine_ls_wR_factor_gt 0.1456
_refine_ls_wR_factor_ref 0.1470
_reflns_number_gt 4520
_reflns_number_total 4702
_reflns_threshold_expression >2sigma(I)
_cod_data_source_file c2ce25708d.txt
_cod_data_source_block 6
_cod_depositor_comments
;
The following automatic conversions were performed:

'_symmetry_cell_setting' value 'Triclinic' changed to 'triclinic'
according to /home/saulius/struct/CIF-dictionaries/cif_core.dic
dictionary named 'cif_core.dic' version 2.4.2 from 2011-04-26.

Automatic conversion script
Id: cif_fix_values 1891 2012-01-12 08:04:46Z andrius 
;
_cod_original_sg_symbol_H-M P21
_cod_database_code 7208744

loop_
_symmetry_equiv_pos_as_xyz
'x, y, z'
'-x, y+1/2, -z'

loop_
_atom_site_label
_atom_site_type_symbol
_atom_site_fract_x
_atom_site_fract_y
_atom_site_fract_z
_atom_site_U_iso_or_equiv
_atom_site_adp_type
_atom_site_occupancy
_atom_site_symmetry_multiplicity
_atom_site_calc_flag
_atom_site_refinement_flags
Cu1 Cu 0.86324(6) 0.62764(6) 0.19290(3) 0.02874(16) Uani 1 1 d D
Cl1 Cl 0.91996(12) 0.57229(12) -0.02924(7) 0.0300(2) Uani 1 1 d .
Cl2 Cl 0.51180(18) 0.01194(18) 0.27101(10) 0.0522(4) Uani 1 1 d .
O1W O 0.8609(5) 0.8407(5) 0.1846(3) 0.0492(10) Uani 1 1 d D
H1W H 0.768(3) 0.863(3) 0.148(3) 0.23(9) Uiso 1 1 d D
H2W H 0.955(3) 0.865(6) 0.156(3) 0.027(13) Uiso 1 1 d D
O1 O 0.9834(4) 0.5718(5) 0.0616(2) 0.0404(8) Uani 1 1 d .
O2 O 0.8261(7) 0.6964(6) -0.0443(3) 0.0710(16) Uani 1 1 d .
O3 O 1.0516(5) 0.5765(5) -0.0856(3) 0.0513(10) Uani 1 1 d .
O4 O 0.8308(10) 0.4455(7) -0.0457(4) 0.096(2) Uani 1 1 d .
O5 O 0.442(3) -0.105(2) 0.2752(10) 0.374(19) Uani 1 1 d .
O6 O 0.434(2) 0.129(2) 0.2765(8) 0.252(10) Uani 1 1 d .
O7 O 0.5966(10) 0.0195(6) 0.1928(5) 0.101(3) Uani 1 1 d .
O8 O 0.6004(16) 0.037(2) 0.3428(8) 0.202(8) Uani 1 1 d .
S1 S 1.12634(13) 0.62849(19) 0.25172(8) 0.0391(3) Uani 1 1 d .
S2 S 0.54290(14) 0.48564(16) 0.43593(8) 0.0399(3) Uani 1 1 d .
N1 N 0.8483(4) 0.4205(4) 0.2347(2) 0.0255(7) Uani 1 1 d .
N2 N 0.6486(4) 0.5877(4) 0.1347(2) 0.0257(8) Uani 1 1 d .
C1 C 0.8850(6) 0.7172(6) 0.4195(3) 0.0376(11) Uani 1 1 d .
H1B H 0.8355 0.7633 0.3710 0.045 Uiso 1 1 calc R
C2 C 1.0496(6) 0.7007(6) 0.4244(3) 0.0406(12) Uani 1 1 d .
C3 C 1.1451(7) 0.7446(8) 0.3488(4) 0.0482(14) Uani 1 1 d .
H3A H 1.2564 0.7478 0.3690 0.058 Uiso 1 1 calc R
H3B H 1.1141 0.8423 0.3313 0.058 Uiso 1 1 calc R
C4 C 1.1277(5) 0.4444(7) 0.2951(3) 0.0387(12) Uani 1 1 d .
H4B H 1.2337 0.4034 0.2936 0.046 Uiso 1 1 calc R
H4C H 1.0973 0.4450 0.3558 0.046 Uiso 1 1 calc R
C5 C 1.0108(5) 0.3544(6) 0.2390(3) 0.0309(9) Uani 1 1 d .
H5B H 1.0481 0.3465 0.1799 0.037 Uiso 1 1 calc R
H5C H 1.0055 0.2575 0.2634 0.037 Uiso 1 1 calc R
C6 C 0.7481(5) 0.3475(5) 0.1638(3) 0.0278(9) Uani 1 1 d .
H6A H 0.7029 0.2594 0.1868 0.033 Uiso 1 1 calc R
H6B H 0.8139 0.3208 0.1158 0.033 Uiso 1 1 calc R
C7 C 0.6162(5) 0.4462(5) 0.1296(3) 0.0279(9) Uani 1 1 d .
C8 C 0.5404(6) 0.6847(6) 0.1026(3) 0.0341(10) Uani 1 1 d .
H8A H 0.5643 0.7832 0.1055 0.041 Uiso 1 1 calc R
C9 C 0.3958(5) 0.6410(6) 0.0658(3) 0.0356(10) Uani 1 1 d .
H9A H 0.3218 0.7091 0.0444 0.043 Uiso 1 1 calc R
C10 C 0.3609(5) 0.4942(6) 0.0608(3) 0.0360(11) Uani 1 1 d .
H10A H 0.2635 0.4624 0.0361 0.043 Uiso 1 1 calc R
C11 C 0.4740(5) 0.3958(6) 0.0933(3) 0.0302(9) Uani 1 1 d .
H11A H 0.4537 0.2967 0.0905 0.036 Uiso 1 1 calc R
C12 C 0.7756(5) 0.4087(5) 0.3232(3) 0.0318(9) Uani 1 1 d .
H12A H 0.8489 0.4501 0.3679 0.038 Uiso 1 1 calc R
H12B H 0.7622 0.3070 0.3372 0.038 Uiso 1 1 calc R
C13 C 0.6136(6) 0.4855(7) 0.3270(3) 0.0373(10) Uani 1 1 d .
H13A H 0.5363 0.4370 0.2874 0.045 Uiso 1 1 calc R
H13B H 0.6237 0.5848 0.3069 0.045 Uiso 1 1 calc R
C14 C 0.6136(6) 0.6635(6) 0.4746(4) 0.0416(12) Uani 1 1 d .
H14A H 0.5782 0.7372 0.4324 0.050 Uiso 1 1 calc R
H14B H 0.5685 0.6856 0.5304 0.050 Uiso 1 1 calc R
C15 C 0.7941(6) 0.6659(5) 0.4859(3) 0.0358(10) Uani 1 1 d .
C16 C 0.8700(6) 0.6050(6) 0.5602(3) 0.0410(12) Uani 1 1 d .
H16A H 0.8099 0.5728 0.6059 0.049 Uiso 1 1 calc R
C17 C 1.0332(7) 0.5917(7) 0.5674(4) 0.0443(13) Uani 1 1 d .
H17A H 1.0824 0.5524 0.6182 0.053 Uiso 1 1 calc R
C18 C 1.1241(6) 0.6364(8) 0.4994(3) 0.0434(12) Uani 1 1 d .
H18A H 1.2340 0.6239 0.5033 0.052 Uiso 1 1 calc R

loop_
_atom_site_aniso_label
_atom_site_aniso_U_11
_atom_site_aniso_U_22
_atom_site_aniso_U_33
_atom_site_aniso_U_23
_atom_site_aniso_U_13
_atom_site_aniso_U_12
Cu1 0.0280(3) 0.0241(3) 0.0345(3) -0.0009(2) 0.00517(19) -0.0081(2)
Cl1 0.0290(5) 0.0296(5) 0.0317(5) 0.0045(4) 0.0055(4) 0.0021(4)
Cl2 0.0554(8) 0.0534(9) 0.0492(8) -0.0005(6) 0.0171(6) -0.0173(7)
O1W 0.052(2) 0.037(2) 0.060(2) 0.0052(18) 0.009(2) -0.0122(17)
O1 0.0315(15) 0.058(2) 0.0317(16) -0.0003(16) 0.0038(12) 0.0022(16)
O2 0.076(3) 0.077(4) 0.062(3) 0.025(3) 0.022(2) 0.048(3)
O3 0.050(2) 0.064(3) 0.0420(19) 0.0107(19) 0.0221(16) 0.019(2)
O4 0.141(6) 0.076(4) 0.066(3) 0.009(3) -0.024(3) -0.067(4)
O5 0.57(3) 0.38(3) 0.196(12) -0.181(15) 0.263(19) -0.42(3)
O6 0.295(16) 0.33(2) 0.148(9) 0.129(12) 0.152(11) 0.223(17)
O7 0.157(7) 0.043(3) 0.114(5) -0.008(3) 0.095(5) -0.019(4)
O8 0.158(10) 0.33(2) 0.120(8) -0.047(11) 0.017(7) -0.007(13)
S1 0.0273(5) 0.0528(7) 0.0384(5) -0.0128(6) 0.0111(4) -0.0156(6)
S2 0.0338(6) 0.0434(7) 0.0440(6) 0.0014(5) 0.0145(5) -0.0048(5)
N1 0.0200(15) 0.0288(19) 0.0282(17) -0.0008(15) 0.0054(13) 0.0007(14)
N2 0.0241(15) 0.023(2) 0.0308(17) 0.0052(14) 0.0078(13) 0.0016(13)
C1 0.037(2) 0.037(3) 0.040(2) -0.010(2) 0.0055(19) -0.005(2)
C2 0.040(3) 0.043(3) 0.039(2) -0.012(2) 0.010(2) -0.015(2)
C3 0.040(3) 0.063(4) 0.043(3) -0.025(3) 0.014(2) -0.020(3)
C4 0.022(2) 0.049(3) 0.045(3) -0.010(2) -0.0003(18) 0.0042(19)
C5 0.0203(19) 0.038(3) 0.035(2) -0.0048(19) 0.0011(16) 0.0075(17)
C6 0.0233(18) 0.021(2) 0.039(2) -0.0003(17) 0.0000(17) 0.0027(16)
C7 0.0241(19) 0.027(2) 0.033(2) -0.0021(17) 0.0052(16) 0.0040(17)
C8 0.042(2) 0.027(2) 0.034(2) 0.0066(18) 0.0125(19) 0.007(2)
C9 0.033(2) 0.038(3) 0.036(2) 0.008(2) 0.0052(17) 0.015(2)
C10 0.0221(19) 0.050(3) 0.035(2) -0.002(2) -0.0027(17) 0.002(2)
C11 0.0246(19) 0.034(2) 0.032(2) -0.0016(18) 0.0028(16) -0.0026(18)
C12 0.034(2) 0.026(2) 0.036(2) 0.0007(18) 0.0141(18) -0.0006(18)
C13 0.030(2) 0.045(3) 0.037(2) -0.004(2) 0.0062(18) -0.006(2)
C14 0.045(3) 0.033(3) 0.048(3) -0.008(2) 0.013(2) 0.003(2)
C15 0.037(2) 0.033(3) 0.039(2) -0.0097(19) 0.0093(18) -0.0025(19)
C16 0.045(3) 0.035(3) 0.044(3) 0.000(2) 0.014(2) -0.001(2)
C17 0.042(3) 0.049(4) 0.041(3) -0.006(2) 0.000(2) -0.006(2)
C18 0.029(2) 0.052(3) 0.049(3) -0.018(3) 0.0042(18) -0.005(2)

loop_
_atom_type_symbol
_atom_type_description
_atom_type_scat_dispersion_real
_atom_type_scat_dispersion_imag
_atom_type_scat_source
C C 0.0033 0.0016 'International Tables Vol C Tables 4.2.6.8 and 6.1.1.4'
H H 0.0000 0.0000 'International Tables Vol C Tables 4.2.6.8 and 6.1.1.4'
Cl Cl 0.1484 0.1585 'International Tables Vol C Tables 4.2.6.8 and 6.1.1.4'
Cu Cu 0.3201 1.2651 'International Tables Vol C Tables 4.2.6.8 and 6.1.1.4'
N N 0.0061 0.0033 'International Tables Vol C Tables 4.2.6.8 and 6.1.1.4'
O O 0.0106 0.0060 'International Tables Vol C Tables 4.2.6.8 and 6.1.1.4'
S S 0.1246 0.1234 'International Tables Vol C Tables 4.2.6.8 and 6.1.1.4'

loop_
_geom_angle_atom_site_label_1
_geom_angle_atom_site_label_2
_geom_angle_atom_site_label_3
_geom_angle
O1W Cu1 N2 98.59(17)
O1W Cu1 N1 164.53(17)
N2 Cu1 N1 83.98(15)
O1W Cu1 S1 91.57(13)
N2 Cu1 S1 168.76(12)
N1 Cu1 S1 87.51(11)
O1W Cu1 O1 99.68(16)
N2 Cu1 O1 90.20(13)
N1 Cu1 O1 95.55(15)
S1 Cu1 O1 83.31(9)
O2 Cl1 O4 111.1(4)
O2 Cl1 O3 109.0(3)
O4 Cl1 O3 109.7(4)
O2 Cl1 O1 109.4(3)
O4 Cl1 O1 109.4(3)
O3 Cl1 O1 108.2(2)
O5 Cl2 O6 119.5(14)
O5 Cl2 O8 111.1(14)
O6 Cl2 O8 94.0(11)
O5 Cl2 O7 110.4(6)
O6 Cl2 O7 107.3(5)
O8 Cl2 O7 113.6(7)
Cl1 O1 Cu1 131.0(2)
C4 S1 C3 104.8(3)
C4 S1 Cu1 97.03(15)
C3 S1 Cu1 110.5(2)
C13 S2 C14 100.3(3)
C6 N1 C5 109.1(3)
C6 N1 C12 111.7(4)
C5 N1 C12 110.2(3)
C6 N1 Cu1 104.0(3)
C5 N1 Cu1 109.1(3)
C12 N1 Cu1 112.5(3)
C7 N2 C8 119.7(4)
C7 N2 Cu1 112.5(3)
C8 N2 Cu1 127.8(3)
C15 C1 C2 120.8(5)
C1 C2 C18 119.3(5)
C1 C2 C3 120.3(5)
C18 C2 C3 120.3(5)
C2 C3 S1 115.9(4)
C5 C4 S1 108.4(4)
N1 C5 C4 111.4(4)
N1 C6 C7 110.6(4)
N2 C7 C11 121.7(4)
N2 C7 C6 115.3(4)
C11 C7 C6 123.0(4)
N2 C8 C9 121.2(5)
C8 C9 C10 119.3(4)
C9 C10 C11 118.7(4)
C7 C11 C10 119.2(5)
N1 C12 C13 113.7(4)
C12 C13 S2 112.0(4)
C15 C14 S2 110.8(4)
C1 C15 C16 119.0(5)
C1 C15 C14 120.8(5)
C16 C15 C14 120.0(5)
C17 C16 C15 120.9(5)
C16 C17 C18 120.3(5)
C17 C18 C2 119.5(5)

loop_
_geom_bond_atom_site_label_1
_geom_bond_atom_site_label_2
_geom_bond_distance
Cu1 O1W 1.969(5)
Cu1 N2 2.000(4)
Cu1 N1 2.019(4)
Cu1 S1 2.3410(12)
Cu1 O1 2.342(3)
Cl1 O2 1.402(5)
Cl1 O4 1.404(5)
Cl1 O3 1.436(4)
Cl1 O1 1.453(3)
Cl2 O5 1.229(11)
Cl2 O6 1.269(14)
Cl2 O8 1.307(12)
Cl2 O7 1.421(5)
S1 C4 1.821(7)
S1 C3 1.822(5)
S2 C13 1.789(5)
S2 C14 1.830(5)
N1 C6 1.492(6)
N1 C5 1.494(5)
N1 C12 1.511(5)
N2 C7 1.334(6)
N2 C8 1.349(6)
C1 C15 1.381(7)
C1 C2 1.391(7)
C2 C18 1.401(8)
C2 C3 1.494(7)
C4 C5 1.513(7)
C6 C7 1.506(6)
C7 C11 1.371(6)
C8 C9 1.372(7)
C9 C10 1.386(8)
C10 C11 1.387(7)
C12 C13 1.540(7)
C14 C15 1.519(7)
C15 C16 1.386(8)
C16 C17 1.376(8)
C17 C18 1.382(8)
